data_1554728
loop_
_publ_author_name
'Hu, Hui-Juan'
'Chen, Peng'
'Ao, Yu-Fei'
'Wang, Qi-Qiang'
'Wang, De-Xian'
'Wang, Mei-Xiang'

_publ_section_title
;
 Highly efficient biocatalytic desymmetrization of meso carbocyclic
 1,3-dicarboxamides: a versatile route for enantiopure 1,3-disubstituted
 cyclohexanes and cyclopentanes
;
_journal_issue 6
_journal_name_full 'Organic Chemistry Frontiers'
_journal_page_first 808
_journal_paper_doi 10.1039/C9QO00069K
_journal_volume 6
_journal_year 2019
_chemical_absolute_configuration ad
_chemical_formula_moiety 'C15 H18 Br N O4'
_chemical_formula_sum 'C15 H18 Br N O4'
_chemical_formula_weight 356.21
_space_group_crystal_system orthorhombic
_space_group_IT_number 19
_space_group_name_Hall 'P 2ac 2ab'
_space_group_name_H-M_alt 'P 21 21 21'
_atom_sites_solution_hydrogens geom
_audit_creation_date 2017-02-13
_audit_creation_method
;
Olex2 1.2
(compiled 2017.01.04 svn.r3372 for OlexSys, GUI svn.r5292)
;
_audit_update_record
;
2018-11-19 deposited with the CCDC.
2019-02-04 downloaded from the CCDC.
;
_cell_angle_alpha 90
_cell_angle_beta 90
_cell_angle_gamma 90
_cell_formula_units_Z 4
_cell_length_a 6.5631(14)
_cell_length_b 12.796(3)
_cell_length_c 18.385(4)
_cell_measurement_reflns_used 4148
_cell_measurement_temperature 173(2)
_cell_measurement_theta_max 27.4782
_cell_measurement_theta_min 1.5914
_cell_volume 1544.0(6)
_computing_cell_refinement 'CrystalClear (Rigaku Inc., 2007)'
_computing_data_collection 'CrystalClear (Rigaku Inc., 2007)'
_computing_data_reduction 'CrystalClear (Rigaku Inc., 2007)'
_computing_molecular_graphics 'Olex2 (Dolomanov et al., 2009)'
_computing_publication_material 'CIFTAB (Sheldrick, 2013)'
_computing_structure_refinement 'ShelXL (Sheldrick, 2015)'
_computing_structure_solution 'SHELXT (Sheldrick, 2015)'
_diffrn_ambient_temperature 173.15
_diffrn_measured_fraction_theta_full 0.996
_diffrn_measured_fraction_theta_max 0.996
_diffrn_measurement_device_type 'MM007-HF CCD(Saturn 724+)'
_diffrn_measurement_method '\w scans at fixed \c = 45\%'
_diffrn_radiation_monochromator Confocal
_diffrn_radiation_type MoK\a
_diffrn_radiation_wavelength 0.71073
_diffrn_reflns_av_R_equivalents 0.0452
_diffrn_reflns_av_unetI/netI 0.0503
_diffrn_reflns_Laue_measured_fraction_full 0.996
_diffrn_reflns_Laue_measured_fraction_max 0.996
_diffrn_reflns_limit_h_max 8
_diffrn_reflns_limit_h_min -8
_diffrn_reflns_limit_k_max 16
_diffrn_reflns_limit_k_min -16
_diffrn_reflns_limit_l_max 22
_diffrn_reflns_limit_l_min -23
_diffrn_reflns_number 9663
_diffrn_reflns_point_group_measured_fraction_full 0.996
_diffrn_reflns_point_group_measured_fraction_max 0.996
_diffrn_reflns_theta_full 25.242
_diffrn_reflns_theta_max 27.480
_diffrn_reflns_theta_min 1.939
_diffrn_source 'Rotating Anode'
_exptl_absorpt_coefficient_mu 2.677
_exptl_absorpt_correction_T_max 1.0000
_exptl_absorpt_correction_T_min 0.6231
_exptl_absorpt_correction_type multi-scan
_exptl_absorpt_process_details 'CrystalClear (Rigaku Inc., 2007)'
_exptl_crystal_colour colorless
_exptl_crystal_density_diffrn 1.532
_exptl_crystal_description needle
_exptl_crystal_F_000 728
_exptl_crystal_size_max 0.26
_exptl_crystal_size_mid 0.07
_exptl_crystal_size_min 0.03
_refine_diff_density_max 0.346
_refine_diff_density_min -0.343
_refine_diff_density_rms 0.058
_refine_ls_abs_structure_details
;
 Refined as an inversion twin.
;
_refine_ls_abs_structure_Flack 0.008(14)
_refine_ls_extinction_method none
_refine_ls_goodness_of_fit_ref 1.147
_refine_ls_hydrogen_treatment constr
_refine_ls_matrix_type full
_refine_ls_number_parameters 192
_refine_ls_number_reflns 3524
_refine_ls_number_restraints 0
_refine_ls_restrained_S_all 1.147
_refine_ls_R_factor_all 0.0529
_refine_ls_R_factor_gt 0.0457
_refine_ls_shift/su_max 0.001
_refine_ls_shift/su_mean 0.000
_refine_ls_structure_factor_coef Fsqd
_refine_ls_weighting_details 'w=1/[\s^2^(Fo^2^)+(0.0212P)^2^+0.3770P] where P=(Fo^2^+2Fc^2^)/3'
_refine_ls_weighting_scheme calc
_refine_ls_wR_factor_gt 0.0763
_refine_ls_wR_factor_ref 0.0794
_reflns_Friedel_coverage 0.729
_reflns_Friedel_fraction_full 0.997
_reflns_Friedel_fraction_max 0.997
_reflns_number_gt 3160
_reflns_number_total 3524
_reflns_threshold_expression 'I > 2\s(I)'
_cod_data_source_file c9qo00069k2.cif
_cod_data_source_block mx5570a_pl
_cod_database_code 1554728
_shelx_shelxl_version_number 2014/7
_shelx_space_group_comment
;
The symmetry employed for this shelxl refinement is uniquely defined
by the following loop, which should always be used as a source of
symmetry information in preference to the above space-group names.
They are only intended as comments.
;
_shelx_estimated_absorpt_t_max 0.924
_shelx_estimated_absorpt_t_min 0.543
_olex2_refinement_description
;
1. Twinned data refinement
 Scales: 0.992(14) 0.008(14)
2. Fixed Uiso
 At 1.2 times of:
  All C(H) groups, All C(H,H) groups, All N(H,H) groups
 At 1.5 times of:
  All O(H) groups
3.a Ternary CH refined with riding coordinates:
 C1(H1), C2(H2), C3(H3)
3.b Secondary CH2 refined with riding coordinates:
 C4(H4A,H4B), C5(H5A,H5B), C6(H6A,H6B), C9(H9A,H9B)
3.c Aromatic/amide H refined with riding coordinates:
 C12(H12), C13(H13), C14(H14), C15(H15)
3.d X=CH2 refined with riding coordinates:
 N1(H1A,H1B)
3.e Idealised tetrahedral OH refined as rotating group:
 O1(H1C)
;
_olex2_submission_special_instructions 'No special instructions were received'

loop_
_space_group_symop_operation_xyz
'x, y, z'
'-x+1/2, -y, z+1/2'
'x+1/2, -y+1/2, -z'
'-x, y+1/2, -z+1/2'

loop_
_atom_site_label
_atom_site_type_symbol
_atom_site_fract_x
_atom_site_fract_y
_atom_site_fract_z
_atom_site_U_iso_or_equiv
_atom_site_adp_type
_atom_site_occupancy
_atom_site_site_symmetry_order
_atom_site_calc_flag
_atom_site_refinement_flags_posn
Br1 Br 0.99197(8) 0.54275(4) 0.12205(2) 0.04368(15) Uani 1 1 d .
C1 C -0.0002(7) 0.5052(3) 0.43558(18) 0.0250(7) Uani 1 1 d .
H1 H -0.1137 0.4822 0.4030 0.030 Uiso 1 1 calc R
N1 N -0.2610(5) 0.6250(3) 0.4788(2) 0.0331(9) Uani 1 1 d .
H1A H -0.3034 0.6819 0.5011 0.040 Uiso 1 1 calc R
H1B H -0.3499 0.5802 0.4613 0.040 Uiso 1 1 calc R
O1 O 0.3546(4) 0.5614(2) 0.43107(17) 0.0371(8) Uani 1 1 d .
H1C H 0.3114 0.6077 0.4595 0.056 Uiso 1 1 calc GR
C2 C 0.1898(6) 0.5222(3) 0.3886(2) 0.0256(9) Uani 1 1 d .
H2 H 0.1575 0.5733 0.3491 0.031 Uiso 1 1 calc R
O2 O 0.0650(4) 0.6689(3) 0.4962(2) 0.0493(9) Uani 1 1 d .
C3 C 0.2618(6) 0.4197(3) 0.3547(2) 0.0274(9) Uani 1 1 d .
H3 H 0.1514 0.3943 0.3216 0.033 Uiso 1 1 calc R
O3 O 0.6128(5) 0.3963(2) 0.31778(17) 0.0412(8) Uani 1 1 d .
C4 C 0.2965(7) 0.3359(3) 0.4127(2) 0.0368(11) Uani 1 1 d .
H4A H 0.3354 0.2695 0.3888 0.044 Uiso 1 1 calc R
H4B H 0.4102 0.3575 0.4447 0.044 Uiso 1 1 calc R
O4 O 0.4138(4) 0.5076(3) 0.25593(16) 0.0369(8) Uani 1 1 d .
C5 C 0.1072(7) 0.3187(4) 0.4580(3) 0.0415(12) Uani 1 1 d .
H5A H 0.1370 0.2671 0.4967 0.050 Uiso 1 1 calc R
H5B H -0.0021 0.2897 0.4269 0.050 Uiso 1 1 calc R
C6 C 0.0331(7) 0.4205(3) 0.4929(2) 0.0325(10) Uani 1 1 d .
H6A H -0.0962 0.4075 0.5191 0.039 Uiso 1 1 calc R
H6B H 0.1351 0.4449 0.5287 0.039 Uiso 1 1 calc R
C7 C -0.0635(6) 0.6069(3) 0.4719(2) 0.0296(10) Uani 1 1 d .
C8 C 0.4488(6) 0.4371(3) 0.3093(2) 0.0296(10) Uani 1 1 d .
C9 C 0.5800(7) 0.5286(4) 0.2071(2) 0.0420(12) Uani 1 1 d .
H9A H 0.5244 0.5524 0.1598 0.050 Uiso 1 1 calc R
H9B H 0.6563 0.4630 0.1984 0.050 Uiso 1 1 calc R
C10 C 0.7239(7) 0.6099(3) 0.2357(2) 0.0328(10) Uani 1 1 d .
C11 C 0.9151(7) 0.6253(4) 0.2039(2) 0.0344(11) Uani 1 1 d .
C12 C 1.0481(8) 0.7005(4) 0.2278(2) 0.0419(12) Uani 1 1 d .
H12 H 1.1765 0.7090 0.2046 0.050 Uiso 1 1 calc R
C13 C 0.9948(10) 0.7636(3) 0.2853(2) 0.0477(12) Uani 1 1 d .
H13 H 1.0870 0.8152 0.3026 0.057 Uiso 1 1 calc R
C14 C 0.8043(9) 0.7513(4) 0.3181(3) 0.0483(14) Uani 1 1 d .
H14 H 0.7655 0.7953 0.3574 0.058 Uiso 1 1 calc R
C15 C 0.6726(8) 0.6751(4) 0.2933(2) 0.0414(12) Uani 1 1 d .
H15 H 0.5437 0.6670 0.3161 0.050 Uiso 1 1 calc R

loop_
_atom_site_aniso_label
_atom_site_aniso_U_11
_atom_site_aniso_U_22
_atom_site_aniso_U_33
_atom_site_aniso_U_23
_atom_site_aniso_U_13
_atom_site_aniso_U_12
Br1 0.0383(3) 0.0482(3) 0.0445(3) 0.0037(2) 0.0119(3) 0.0044(3)
C1 0.0189(18) 0.0265(17) 0.0295(18) -0.0047(15) -0.002(2) -0.002(2)
N1 0.0197(17) 0.0302(19) 0.049(2) -0.0109(18) -0.0011(17) 0.0007(16)
O1 0.0202(15) 0.0338(18) 0.057(2) -0.0191(15) -0.0002(14) -0.0052(13)
C2 0.0205(19) 0.025(2) 0.031(2) 0.0013(17) -0.0052(17) 0.0008(16)
O2 0.0229(16) 0.0432(19) 0.082(2) -0.0337(19) 0.0003(16) -0.0057(14)
C3 0.024(2) 0.029(2) 0.029(2) -0.0037(17) -0.0025(18) -0.0026(18)
O3 0.0303(18) 0.043(2) 0.050(2) 0.0008(17) 0.0017(16) 0.0066(16)
C4 0.044(3) 0.029(2) 0.037(2) 0.0012(19) 0.006(2) 0.005(2)
O4 0.0272(16) 0.050(2) 0.0338(16) 0.0052(15) 0.0049(14) -0.0011(14)
C5 0.048(3) 0.029(2) 0.048(3) 0.003(2) 0.013(2) 0.005(2)
C6 0.033(3) 0.031(2) 0.034(2) -0.0017(17) 0.005(2) 0.000(2)
C7 0.022(2) 0.028(2) 0.039(2) -0.0021(19) -0.0033(18) -0.0021(18)
C8 0.028(2) 0.031(2) 0.030(2) -0.0059(18) -0.0010(18) 0.0014(18)
C9 0.037(3) 0.056(3) 0.032(2) 0.002(2) 0.009(2) -0.004(2)
C10 0.036(3) 0.032(2) 0.031(2) 0.0090(19) -0.001(2) 0.004(2)
C11 0.037(3) 0.033(2) 0.034(2) 0.011(2) 0.001(2) 0.004(2)
C12 0.041(3) 0.040(3) 0.045(3) 0.016(2) -0.002(2) -0.002(2)
C13 0.057(3) 0.037(2) 0.049(3) 0.012(2) -0.012(4) -0.003(3)
C14 0.076(4) 0.031(3) 0.038(3) 0.002(2) 0.001(3) 0.004(3)
C15 0.049(3) 0.039(3) 0.036(2) 0.002(2) 0.007(2) 0.000(2)

loop_
_atom_type_symbol
_atom_type_description
_atom_type_scat_dispersion_real
_atom_type_scat_dispersion_imag
_atom_type_scat_source
C C 0.0033 0.0016 'International Tables Vol C Tables 4.2.6.8 and 6.1.1.4'
H H 0.0000 0.0000 'International Tables Vol C Tables 4.2.6.8 and 6.1.1.4'
Br Br -0.2901 2.4595 'International Tables Vol C Tables 4.2.6.8 and 6.1.1.4'
N N 0.0061 0.0033 'International Tables Vol C Tables 4.2.6.8 and 6.1.1.4'
O O 0.0106 0.0060 'International Tables Vol C Tables 4.2.6.8 and 6.1.1.4'

loop_
_geom_angle_atom_site_label_1
_geom_angle_atom_site_label_2
_geom_angle_atom_site_label_3
_geom_angle
C2 C1 H1 108.1
C6 C1 H1 108.1
C6 C1 C2 111.9(4)
C7 C1 H1 108.1
C7 C1 C2 110.4(3)
C7 C1 C6 110.1(3)
H1A N1 H1B 120.0
C7 N1 H1A 120.0
C7 N1 H1B 120.0
C2 O1 H1C 109.5
C1 C2 H2 109.2
O1 C2 C1 111.1(3)
O1 C2 H2 109.2
O1 C2 C3 106.9(3)
C3 C2 C1 111.1(3)
C3 C2 H2 109.2
C2 C3 H3 107.7
C2 C3 C4 111.3(3)
C4 C3 H3 107.7
C8 C3 C2 110.7(3)
C8 C3 H3 107.7
C8 C3 C4 111.7(3)
C3 C4 H4A 109.4
C3 C4 H4B 109.4
H4A C4 H4B 108.0
C5 C4 C3 111.4(4)
C5 C4 H4A 109.4
C5 C4 H4B 109.4
C8 O4 C9 116.7(3)
C4 C5 H5A 109.3
C4 C5 H5B 109.3
C4 C5 C6 111.6(4)
H5A C5 H5B 108.0
C6 C5 H5A 109.3
C6 C5 H5B 109.3
C1 C6 C5 111.1(3)
C1 C6 H6A 109.4
C1 C6 H6B 109.4
C5 C6 H6A 109.4
C5 C6 H6B 109.4
H6A C6 H6B 108.0
N1 C7 C1 117.4(4)
O2 C7 C1 121.2(4)
O2 C7 N1 121.3(4)
O3 C8 C3 126.5(4)
O3 C8 O4 122.2(4)
O4 C8 C3 111.3(3)
O4 C9 H9A 109.0
O4 C9 H9B 109.0
O4 C9 C10 112.8(4)
H9A C9 H9B 107.8
C10 C9 H9A 109.0
C10 C9 H9B 109.0
C11 C10 C9 121.0(4)
C15 C10 C9 122.1(4)
C15 C10 C11 116.9(4)
C10 C11 Br1 119.3(3)
C12 C11 Br1 118.2(3)
C12 C11 C10 122.4(4)
C11 C12 H12 120.1
C11 C12 C13 119.7(5)
C13 C12 H12 120.1
C12 C13 H13 120.2
C12 C13 C14 119.6(5)
C14 C13 H13 120.2
C13 C14 H14 120.1
C15 C14 C13 119.8(5)
C15 C14 H14 120.1
C10 C15 H15 119.2
C14 C15 C10 121.7(5)
C14 C15 H15 119.2

loop_
_geom_bond_atom_site_label_1
_geom_bond_atom_site_label_2
_geom_bond_distance
Br1 C11 1.906(4)
C1 H1 1.0000
C1 C2 1.532(6)
C1 C6 1.527(5)
C1 C7 1.520(5)
N1 H1A 0.8800
N1 H1B 0.8800
N1 C7 1.323(5)
O1 H1C 0.8400
O1 C2 1.424(5)
C2 H2 1.0000
C2 C3 1.528(5)
O2 C7 1.241(5)
C3 H3 1.0000
C3 C4 1.529(6)
C3 C8 1.500(5)
O3 C8 1.207(5)
C4 H4A 0.9900
C4 H4B 0.9900
C4 C5 1.512(6)
O4 C8 1.353(5)
O4 C9 1.438(5)
C5 H5A 0.9900
C5 H5B 0.9900
C5 C6 1.531(6)
C6 H6A 0.9900
C6 H6B 0.9900
C9 H9A 0.9900
C9 H9B 0.9900
C9 C10 1.501(6)
C10 C11 1.399(6)
C10 C15 1.388(6)
C11 C12 1.371(6)
C12 H12 0.9500
C12 C13 1.376(6)
C13 H13 0.9500
C13 C14 1.397(8)
C14 H14 0.9500
C14 C15 1.382(7)
C15 H15 0.9500

loop_
_geom_hbond_atom_site_label_D
_geom_hbond_atom_site_label_H
_geom_hbond_atom_site_label_A
_geom_hbond_distance_DH
_geom_hbond_distance_HA
_geom_hbond_distance_DA
_geom_hbond_angle_DHA
_geom_hbond_site_symmetry_A
N1 H1A O2 0.88 2.10 2.911(5) 153.5 3_466
N1 H1B O1 0.88 2.03 2.793(4) 144.2 1_455
O1 H1C O2 0.84 1.92 2.634(4) 142.3 .

loop_
_geom_torsion_atom_site_label_1
_geom_torsion_atom_site_label_2
_geom_torsion_atom_site_label_3
_geom_torsion_atom_site_label_4
_geom_torsion
Br1 C11 C12 C13 178.0(3)
C1 C2 C3 C4 -54.7(4)
C1 C2 C3 C8 -179.5(3)
O1 C2 C3 C4 66.6(4)
O1 C2 C3 C8 -58.2(4)
C2 C1 C6 C5 -54.1(5)
C2 C1 C7 N1 143.3(4)
C2 C1 C7 O2 -39.1(5)
C2 C3 C4 C5 55.9(5)
C2 C3 C8 O3 120.8(5)
C2 C3 C8 O4 -58.4(4)
C3 C4 C5 C6 -55.9(5)
C4 C3 C8 O3 -3.8(6)
C4 C3 C8 O4 177.0(3)
C4 C5 C6 C1 54.9(5)
O4 C9 C10 C11 166.5(4)
O4 C9 C10 C15 -15.3(6)
C6 C1 C2 O1 -64.6(4)
C6 C1 C2 C3 54.2(4)
C6 C1 C7 N1 -92.7(5)
C6 C1 C7 O2 85.0(5)
C7 C1 C2 O1 58.4(4)
C7 C1 C2 C3 177.2(3)
C7 C1 C6 C5 -177.2(4)
C8 C3 C4 C5 -179.9(4)
C8 O4 C9 C10 -84.9(5)
C9 O4 C8 C3 -178.0(3)
C9 O4 C8 O3 2.7(6)
C9 C10 C11 Br1 0.9(6)
C9 C10 C11 C12 178.5(4)
C9 C10 C15 C14 -178.5(4)
C10 C11 C12 C13 0.4(7)
C11 C10 C15 C14 -0.2(7)
C11 C12 C13 C14 -0.9(7)
C12 C13 C14 C15 1.0(7)
C13 C14 C15 C10 -0.4(7)
C15 C10 C11 Br1 -177.4(3)
C15 C10 C11 C12 0.2(6)

loop_
_twin_individual_id
_twin_individual_mass_fraction_refined
1 0.992(14)
2 0.008(14)
